data_7204116
loop_
_publ_author_name
'Batsanov, Andrei S.'
'Bryce, Martin R.'
'Chesney, Antony'
'Howard, Judith A. K.'
'John, Derek E.'
'Moore, Adrian J.'
'Wood, Clare L.'
'Gershtenman, Hagit'
'Becker, James Y.'
'Khodorkovsky, Vladimir Y.'
'Ellern, Arkady'
'Bernstein, Joel'
'Perepichka, Igor F.'
'Rotello, Vincent'
'Gray, Mark'
'Cuello, Alejandro O.'

_publ_section_title
;
 Synthesis and crystal engineering of new halogenated
 tetrathiafulvalene (TTF) derivatives and their charge transfer
 complexes and radical ion salts
;
_journal_issue 9
_journal_name_full 'Journal of Materials Chemistry'
_journal_page_first 2181
_journal_paper_doi 10.1039/b101866n
_journal_volume 11
_journal_year 2001
_chemical_formula_sum 'C6 I4 S4'
_chemical_formula_weight 707.90
_chemical_melting_point 476.15
_chemical_name_systematic ' 4,4',5,5'-tetraiodotetrathiafulvalene '
_space_group_IT_number 2
_symmetry_cell_setting triclinic
_symmetry_space_group_name_Hall '-P 1'
_symmetry_space_group_name_H-M 'P -1'
_atom_sites_solution_primary direct
_atom_sites_solution_secondary difmap
_audit_creation_method SHELXL
_cell_angle_alpha 95.18(1)
_cell_angle_beta 91.92(1)
_cell_angle_gamma 96.69(1)
_cell_formula_units_Z 2
_cell_length_a 4.190(1)
_cell_length_b 11.746(2)
_cell_length_c 14.294(3)
_cell_measurement_reflns_used 35
_cell_measurement_temperature 293(2)
_cell_measurement_theta_max 13
_cell_measurement_theta_min 7
_cell_volume 695.2(3)
_computing_cell_refinement 'P3, (Siemens, 1988)'
_computing_data_collection 'P3, (Siemens, 1988)'
_computing_data_reduction 'XDISK (Siemens, 1988)'
_computing_molecular_graphics SHELXTL
_computing_publication_material SHELXTL
_computing_structure_refinement 'SHELXL-93 (Sheldrick, 1993)'
_computing_structure_solution 'SHELXS-86 (Sheldrick, 1990)'
_diffrn_ambient_temperature 293(2)
_diffrn_measurement_device 'Syntex P\=1'
_diffrn_measurement_method '2\q/\w scan'
_diffrn_radiation_monochromator graphite
_diffrn_radiation_source 'fine-focus sealed tube'
_diffrn_radiation_type MoK\a
_diffrn_radiation_wavelength 0.71073
_diffrn_reflns_av_R_equivalents 0.0219
_diffrn_reflns_av_sigmaI/netI 0.0191
_diffrn_reflns_limit_h_max 4
_diffrn_reflns_limit_h_min 0
_diffrn_reflns_limit_k_max 16
_diffrn_reflns_limit_k_min -16
_diffrn_reflns_limit_l_max 20
_diffrn_reflns_limit_l_min -20
_diffrn_reflns_number 3149
_diffrn_reflns_theta_max 29.99
_diffrn_reflns_theta_min 1.43
_diffrn_standards_decay_% 2
_diffrn_standards_interval_count 98
_diffrn_standards_number 2
_exptl_absorpt_coefficient_mu 9.528
_exptl_absorpt_correction_T_max 0.252
_exptl_absorpt_correction_T_min 0.115
_exptl_absorpt_correction_type integration
_exptl_absorpt_process_details 'SHELXTL (XPREP, 1997) program'
_exptl_crystal_colour red
_exptl_crystal_density_diffrn 3.382
_exptl_crystal_description needle
_exptl_crystal_F_000 624
_exptl_crystal_size_max 0.4
_exptl_crystal_size_mid 0.2
_exptl_crystal_size_min 0.2
_refine_diff_density_max 2.291
_refine_diff_density_min -2.861
_refine_diff_density_rms 0.353
_refine_ls_extinction_method none
_refine_ls_goodness_of_fit_all 1.140
_refine_ls_goodness_of_fit_obs 1.165
_refine_ls_matrix_type full
_refine_ls_number_parameters 127
_refine_ls_number_reflns 2630
_refine_ls_number_restraints 0
_refine_ls_restrained_S_all 1.202
_refine_ls_restrained_S_obs 1.165
_refine_ls_R_factor_all 0.0606
_refine_ls_R_factor_obs 0.0540
_refine_ls_shift/esd_max 0.027
_refine_ls_shift/esd_mean 0.006
_refine_ls_structure_factor_coef Fsqd
_refine_ls_weighting_details 'w=1/[\s^2^(Fo^2^)+(0.09P)^2^+6.0P] where P=(Fo^2^+2Fc^2^)/3'
_refine_ls_weighting_scheme calc
_refine_ls_wR_factor_all 0.1533
_refine_ls_wR_factor_obs 0.1409
_reflns_number_observed 2377
_reflns_number_total 2640
_reflns_observed_criterion I>2\s(I)
_cod_data_source_file b101866n.txt
_cod_data_source_block 2
_cod_depositor_comments
;
The following automatic conversions were performed:

'_chemical_melting_point' value '203\% C' was changed to '476.15' -
it was converted from degrees Celsius(C) to Kelvins(K).

Automatic conversion script
Id: cif_fix_values 1569 2011-02-09 13:29:24Z adriana 

The following automatic conversions were performed:

'_refine_ls_weighting_scheme' value 'calc
w=1/[\s^2^(Fo^2^)+(0.09P)^2^+6.0P] where P=(Fo^2^+2Fc^2^)/3' was
changed to 'calc'. New tag '_refine_ls_weighting_details' was
created. The value of the new tag was set to
'w=1/[\s^2^(Fo^2^)+(0.09P)^2^+6.0P] where P=(Fo^2^+2Fc^2^)/3'.

Automatic conversion script
Id: cif_fix_values 3143 2015-03-26 13:38:13Z robertas 
;
_cod_original_sg_symbol_H-M P-1
_cod_database_code 7204116

loop_
_symmetry_equiv_pos_as_xyz
'x, y, z'
'-x, -y, -z'

loop_
_atom_site_aniso_label
_atom_site_aniso_U_11
_atom_site_aniso_U_22
_atom_site_aniso_U_33
_atom_site_aniso_U_23
_atom_site_aniso_U_13
_atom_site_aniso_U_12
I2 0.0552(5) 0.0367(4) 0.0267(4) 0.0063(3) 0.0067(3) 0.0060(3)
I3 0.0555(5) 0.0273(3) 0.0488(4) -0.0003(3) 0.0014(3) 0.0094(3)
S1 0.064(2) 0.0265(10) 0.0237(11) 0.0015(8) 0.0026(11) 0.0106(11)
S2 0.056(2) 0.0326(11) 0.0220(11) -0.0025(9) 0.0004(10) 0.0080(11)
C1 0.041(6) 0.035(5) 0.019(4) -0.001(3) -0.006(4) 0.004(4)
C2 0.044(6) 0.021(4) 0.025(4) 0.002(3) -0.002(4) 0.000(4)
C3 0.034(5) 0.032(4) 0.027(4) -0.003(4) -0.004(4) -0.002(4)
I5 0.0475(5) 0.0251(3) 0.0514(5) -0.0044(3) -0.0035(3) -0.0047(3)
I6 0.0459(4) 0.0400(4) 0.0250(3) -0.0107(2) -0.0096(3) 0.0049(3)
S3 0.054(2) 0.0266(10) 0.0229(11) -0.0005(8) -0.0079(11) -0.0036(11)
S4 0.059(2) 0.0242(10) 0.0216(10) -0.0025(8) -0.0082(11) -0.0044(11)
C4 0.041(5) 0.021(4) 0.022(4) -0.007(3) -0.001(4) 0.005(4)
C5 0.036(5) 0.022(4) 0.030(5) -0.004(3) -0.002(4) 0.003(4)
C6 0.036(5) 0.027(4) 0.024(4) -0.009(3) -0.002(4) 0.004(4)

loop_
_atom_site_label
_atom_site_type_symbol
_atom_site_fract_x
_atom_site_fract_y
_atom_site_fract_z
_atom_site_U_iso_or_equiv
_atom_site_thermal_displace_type
_atom_site_occupancy
_atom_site_calc_flag
_atom_site_refinement_flags
_atom_site_disorder_group
I2 I 0.6815(2) 0.68279(6) 0.18574(4) 0.0391(2) Uani 1 d . .
I3 I 0.3511(2) 0.88969(6) 0.36920(5) 0.0438(2) Uani 1 d . .
S1 S 0.6524(8) 0.5182(2) 0.3560(2) 0.0376(6) Uani 1 d . .
S2 S 0.3882(7) 0.6778(2) 0.4966(2) 0.0371(6) Uani 1 d . .
C1 C 0.5118(26) 0.5402(9) 0.4700(6) 0.032(2) Uani 1 d . .
C2 C 0.5818(25) 0.6516(7) 0.3224(6) 0.030(2) Uani 1 d . .
C3 C 0.4583(25) 0.7243(8) 0.3868(7) 0.032(2) Uani 1 d . .
I5 I 0.8211(2) 0.60892(5) 0.88988(5) 0.0427(2) Uani 1 d . .
I6 I 0.8767(2) 0.80522(6) 0.69415(4) 0.0381(2) Uani 1 d . .
S3 S 1.2442(7) 0.8267(2) 1.0071(2) 0.0357(6) Uani 1 d . .
S4 S 1.2910(7) 0.9816(2) 0.8552(2) 0.0361(6) Uani 1 d . .
C4 C 1.3980(25) 0.9604(7) 0.9720(6) 0.028(2) Uani 1 d . .
C5 C 1.0604(25) 0.7759(8) 0.8985(7) 0.030(2) Uani 1 d . .
C6 C 1.0742(24) 0.8458(8) 0.8305(6) 0.030(2) Uani 1 d . .

loop_
_atom_type_symbol
_atom_type_description
_atom_type_scat_dispersion_real
_atom_type_scat_dispersion_imag
_atom_type_scat_source
C C 0.0033 0.0016 'International Tables Vol C Tables 4.2.6.8 and 6.1.1.4'
S S 0.1246 0.1234 'International Tables Vol C Tables 4.2.6.8 and 6.1.1.4'
I I -0.4742 1.8119 'International Tables Vol C Tables 4.2.6.8 and 6.1.1.4'

loop_
_geom_angle_atom_site_label_1
_geom_angle_atom_site_label_2
_geom_angle_atom_site_label_3
_geom_angle
_geom_angle_site_symmetry_1
_geom_angle_site_symmetry_3
_geom_angle_publ_flag
C2 S1 C1 95.7(5) . . ?
C1 S2 C3 95.5(5) . . ?
C3 C2 S1 117.3(7) . . ?
C3 C2 I2 126.1(7) . . ?
S1 C2 I2 116.6(5) . . ?
C2 C3 S2 117.6(8) . . ?
C2 C3 I3 126.8(7) . . ?
S2 C3 I3 115.6(5) . . ?
C1 C1 S2 122.6(10) 2_666 . ?
C1 C1 S1 123.5(11) 2_666 . ?
S2 C1 S1 113.9(5) . . ?
C5 S3 C4 94.8(4) . . ?
C6 S4 C4 94.7(4) . . ?
C6 C5 S3 118.4(7) . . ?
C6 C5 I5 126.2(7) . . ?
S3 C5 I5 115.4(5) . . ?
C5 C6 S4 117.4(7) . . ?
C5 C6 I6 125.8(7) . . ?
S4 C6 I6 116.7(5) . . ?
C4 C4 S3 123.2(10) 2_877 . ?
C4 C4 S4 122.2(10) 2_877 . ?
S3 C4 S4 114.5(5) . . ?

loop_
_geom_bond_atom_site_label_1
_geom_bond_atom_site_label_2
_geom_bond_distance
_geom_bond_site_symmetry_2
_geom_bond_publ_flag
I3 C3 2.079(10) . ?
I2 C2 2.067(9) . ?
S1 C2 1.734(9) . ?
S1 C1 1.759(10) . ?
S2 C3 1.731(10) . ?
S2 C1 1.766(10) . ?
C2 C3 1.356(13) . ?
C1 C1 1.33(2) 2_666 ?
I5 C5 2.088(9) . ?
I6 C6 2.084(9) . ?
S3 C5 1.733(10) . ?
S3 C4 1.750(10) . ?
S4 C6 1.741(10) . ?
S4 C4 1.761(9) . ?
C5 C6 1.326(14) . ?
C4 C4 1.37(2) 2_877 ?
